data_7706100
loop_
_publ_author_name
'Fang, Yu'
'Sun, Rong'
'Sun, Ai-Huan'
'Sun, Hao-Ling'
'Gao, Song'

_publ_section_title
;
 The construction of dynamic dysprosium-carboxylate ribbons by utilizing
 the hybrid-ligand conception.
;
_journal_issue 4
_journal_name_full 'Dalton transactions (Cambridge, England : 2003)'
_journal_page_first 1246
_journal_page_last 1252
_journal_paper_doi 10.1039/d0dt03589k
_journal_volume 50
_journal_year 2021
_chemical_formula_moiety 'C17 H18 Dy N3 O7'
_chemical_formula_sum 'C17 H18 Dy N3 O7'
_chemical_formula_weight 538.84
_space_group_crystal_system triclinic
_space_group_IT_number 2
_space_group_name_Hall '-P 1'
_space_group_name_H-M_alt 'P -1'
_atom_sites_solution_hydrogens mixed
_atom_sites_solution_primary dual
_audit_creation_date 2018-07-01
_audit_creation_method
;
Olex2 1.2
(compiled 2018.05.29 svn.r3508 for OlexSys, GUI svn.r5506)
;
_audit_update_record
;
2020-10-15 deposited with the CCDC.	2020-12-16 downloaded from the CCDC.
;
_cell_angle_alpha 65.480(8)
_cell_angle_beta 84.719(6)
_cell_angle_gamma 85.527(6)
_cell_formula_units_Z 2
_cell_length_a 8.0805(6)
_cell_length_b 10.8611(9)
_cell_length_c 11.6076(8)
_cell_measurement_reflns_used 3198
_cell_measurement_temperature 100
_cell_measurement_theta_max 73.1500
_cell_measurement_theta_min 4.4710
_cell_volume 922.02(13)
_computing_cell_refinement 'CrysAlisPro 1.171.39.32a (Rigaku OD, 2017)'
_computing_data_collection 'CrysAlisPro 1.171.39.32a (Rigaku OD, 2017)'
_computing_data_reduction 'CrysAlisPro 1.171.39.32a (Rigaku OD, 2017)'
_computing_molecular_graphics 'Olex2 (Dolomanov et al., 2009)'
_computing_publication_material 'Olex2 (Dolomanov et al., 2009)'
_computing_structure_refinement 'ShelXL (Sheldrick, 2015)'
_computing_structure_solution 'ShelXT (Sheldrick, 2015)'
_diffrn_ambient_temperature 100
_diffrn_detector 'CCD plate'
_diffrn_detector_area_resol_mean 5.3127
_diffrn_detector_type AtlasS2
_diffrn_measured_fraction_theta_full 0.996
_diffrn_measured_fraction_theta_max 0.996
_diffrn_measurement_details
;
List of Runs (angles in degrees, time in seconds):

  # Type    Start    End  Width  t~exp~   \w     \q     \k     \f   Frames
#--------------------------------------------------------------------------
  1  \w    -62.00  25.00   1.00    7.50    --  -39.74  57.00-150.00   87
  2  \w   -112.00 -16.00   1.00    7.50    --  -39.74 -57.00  60.00   96
  3  \w    -63.00  33.00   1.00    7.50    --  -39.74  37.00   0.00   96
  4  \w     87.00 112.00   1.00    7.50    --   39.74 178.00-180.00   25
  5  \w     91.00 129.00   1.00    7.50    --   39.74 178.00  60.00   38
  6  \w     83.00 110.00   1.00   45.00    --  107.19  30.00  90.00   27
  7  \w     42.00 113.00   1.00   45.00    --  107.19-125.00 -30.00   71
  8  \w     84.00 171.00   1.00   45.00    --  107.19  61.00 150.00   87
  9  \w     82.00 172.00   1.00   45.00    --  107.19  61.00-150.00   90
 10  \w     95.00 168.00   1.00   45.00    --  107.19 125.00  90.00   73
 11  \w    113.00 138.00   1.00   45.00    --  107.19 125.00 150.00   25
 12  \w     36.00 135.00   1.00   45.00    --  107.19 -61.00  60.00   99
 13  \w     37.00  93.00   1.00   45.00    --  107.19 -94.00  30.00   56
 14  \w    106.00 167.00   1.00   45.00    --  107.19  45.00 -90.00   61
 15  \w     46.00  94.00   1.00   45.00    --  107.19 -94.00-150.00   48
 16  \w     85.00 121.00   1.00   45.00    --  107.19-125.00 150.00   36
 17  \w     65.00 116.00   1.00   45.00    --  107.19 -45.00 150.00   51
;
_diffrn_measurement_device 'four-circle diffractometer'
_diffrn_measurement_device_type 'SuperNova, Dual, Cu at home/near, AtlasS2'
_diffrn_measurement_method '\w scans'
_diffrn_orient_matrix_type 'CrysAlisPro convention (1999,Acta A55,543-557)'
_diffrn_orient_matrix_UB_11 0.0634309000
_diffrn_orient_matrix_UB_12 0.0102911000
_diffrn_orient_matrix_UB_13 0.1167243000
_diffrn_orient_matrix_UB_21 0.0847702000
_diffrn_orient_matrix_UB_22 -0.1423089000
_diffrn_orient_matrix_UB_23 0.0393217000
_diffrn_orient_matrix_UB_31 0.1597503000
_diffrn_orient_matrix_UB_32 0.0632076000
_diffrn_orient_matrix_UB_33 -0.0787511000
_diffrn_radiation_monochromator mirror
_diffrn_radiation_probe x-ray
_diffrn_radiation_type CuK\a
_diffrn_radiation_wavelength 1.54184
_diffrn_reflns_av_R_equivalents 0.0576
_diffrn_reflns_av_unetI/netI 0.0803
_diffrn_reflns_Laue_measured_fraction_full 0.996
_diffrn_reflns_Laue_measured_fraction_max 0.996
_diffrn_reflns_limit_h_max 9
_diffrn_reflns_limit_h_min -9
_diffrn_reflns_limit_k_max 12
_diffrn_reflns_limit_k_min -12
_diffrn_reflns_limit_l_max 13
_diffrn_reflns_limit_l_min -13
_diffrn_reflns_number 5455
_diffrn_reflns_point_group_measured_fraction_full 0.996
_diffrn_reflns_point_group_measured_fraction_max 0.996
_diffrn_reflns_theta_full 66.600
_diffrn_reflns_theta_max 66.600
_diffrn_reflns_theta_min 4.195
_diffrn_source 'micro-focus sealed X-ray tube'
_diffrn_source_type 'SuperNova (Cu) X-ray Source'
_exptl_absorpt_coefficient_mu 22.101
_exptl_absorpt_correction_T_max 1.00000
_exptl_absorpt_correction_T_min 0.53599
_exptl_absorpt_correction_type multi-scan
_exptl_absorpt_process_details
;
CrysAlisPro 1.171.39.32a (Rigaku Oxford Diffraction, 2017)
Empirical absorption correction using spherical harmonics,
 implemented in SCALE3 ABSPACK scaling algorithm.
;
_exptl_crystal_colour 'clear light colourless'
_exptl_crystal_colour_lustre clear
_exptl_crystal_colour_modifier light
_exptl_crystal_colour_primary colourless
_exptl_crystal_density_diffrn 1.941
_exptl_crystal_description needle
_exptl_crystal_F_000 526
_exptl_crystal_size_max 0.05
_exptl_crystal_size_mid 0.03
_exptl_crystal_size_min 0.01
_refine_diff_density_max 4.659
_refine_diff_density_min -2.056
_refine_diff_density_rms 0.352
_refine_ls_extinction_method none
_refine_ls_goodness_of_fit_ref 1.066
_refine_ls_hydrogen_treatment constr
_refine_ls_matrix_type full
_refine_ls_number_parameters 254
_refine_ls_number_reflns 3250
_refine_ls_number_restraints 0
_refine_ls_restrained_S_all 1.066
_refine_ls_R_factor_all 0.0872
_refine_ls_R_factor_gt 0.0825
_refine_ls_shift/su_max 0.000
_refine_ls_shift/su_mean 0.000
_refine_ls_structure_factor_coef Fsqd
_refine_ls_weighting_details 'w=1/[\s^2^(Fo^2^)+(0.1778P)^2^+5.0436P] where P=(Fo^2^+2Fc^2^)/3'
_refine_ls_weighting_scheme calc
_refine_ls_wR_factor_gt 0.2336
_refine_ls_wR_factor_ref 0.2388
_reflns_Friedel_coverage 0.000
_reflns_number_gt 2960
_reflns_number_total 3250
_reflns_threshold_expression 'I > 2\s(I)'
_cod_data_source_file d0dt03589k2.cif
_cod_data_source_block 20180630a
_cod_depositor_comments 'Adding full bibliography for 7706099--7706101.cif.'
_cod_database_code 7706100
_shelx_shelxl_version_number 2014/7
_chemical_oxdiff_formula 'C10 H10 N3 O3 Dy1'
_shelx_space_group_comment
;
The symmetry employed for this shelxl refinement is uniquely defined
by the following loop, which should always be used as a source of
symmetry information in preference to the above space-group names.
They are only intended as comments.
;
_shelx_estimated_absorpt_t_max 0.809
_shelx_estimated_absorpt_t_min 0.405
_reflns_odcompleteness_completeness 99.55
_reflns_odcompleteness_iscentric 1
_reflns_odcompleteness_theta 66.97
_olex2_refinement_description
;
1. Fixed Uiso
 At 1.2 times of:
  All C(H) groups, All C(H,H) groups
 At 1.5 times of:
  All O(H,H) groups
2.a Rotating group:
 O2(H2A,H2B)
2.b Secondary CH2 refined with riding coordinates:
 C12(H12A,H12B), C13(H13A,H13B), C14(H14A,H14B), C15(H15A,H15B), C16(H16A,H16B)
2.c Aromatic/amide H refined with riding coordinates:
 C3(H3), C4(H4), C7(H7), C8(H8), C9(H9), C10(H10)
;
_olex2_submission_special_instructions 'No special instructions were received'
_oxdiff_exptl_absorpt_empirical_details
;
Empirical correction (ABSPACK) includes:
- Absorption correction using spherical harmonics
- Frame scaling
;
_oxdiff_exptl_absorpt_empirical_full_max 1.740
_oxdiff_exptl_absorpt_empirical_full_min 0.596

loop_
_space_group_symop_operation_xyz
'x, y, z'
'-x, -y, -z'

loop_
_atom_site_label
_atom_site_type_symbol
_atom_site_fract_x
_atom_site_fract_y
_atom_site_fract_z
_atom_site_U_iso_or_equiv
_atom_site_adp_type
_atom_site_occupancy
_atom_site_site_symmetry_order
_atom_site_calc_flag
_atom_site_refinement_flags_posn
_atom_site_refinement_flags_adp
_atom_site_refinement_flags_occupancy
_atom_site_disorder_assembly
_atom_site_disorder_group
Dy1 Dy 0.66084(6) 0.84509(6) 0.10190(5) 0.0183(3) Uani 1 1 d . . . . .
O1 O 0.3986(10) 0.7952(9) 0.2045(8) 0.0261(17) Uani 1 1 d . . . . .
O2 O 0.8012(10) 0.9890(9) -0.0898(8) 0.0261(17) Uani 1 1 d . . . . .
H2A H 0.9087 0.9831 -0.0824 0.039 Uiso 1 1 d GR . . . .
H2B H 0.7749 1.0741 -0.1062 0.039 Uiso 1 1 d GR . . . .
O3 O 0.4639(9) 0.9416(8) 0.9229(7) 0.0212(16) Uani 1 1 d . . . . .
O4 O 0.6064(10) 0.7548(8) 0.9480(8) 0.0257(17) Uani 1 1 d . . . . .
O5 O 0.8821(10) 0.9353(9) 0.1616(8) 0.0259(18) Uani 1 1 d . . . . .
O6 O 0.7116(11) 0.8134(10) 0.3152(8) 0.032(2) Uani 1 1 d . . . . .
O7 O 0.2162(15) 0.6578(12) 0.3472(13) 0.057(3) Uani 1 1 d . . . . .
N1 N 0.6225(12) 0.6006(10) 0.2378(9) 0.0227(19) Uani 1 1 d . . . . .
N2 N 0.9123(12) 0.6850(11) 0.1054(10) 0.026(2) Uani 1 1 d . . . . .
N3 N 0.7305(15) 0.3718(11) 0.3276(11) 0.034(2) Uani 1 1 d . . . . .
C1 C 0.3522(16) 0.6787(13) 0.2872(12) 0.029(3) Uani 1 1 d . . . . .
C2 C 0.4799(15) 0.5664(13) 0.3116(12) 0.029(3) Uani 1 1 d . . . . .
C3 C 0.4597(17) 0.4324(13) 0.3954(13) 0.032(3) Uani 1 1 d . . . . .
H3 H 0.3625 0.4050 0.4469 0.039 Uiso 1 1 calc R . . . .
C4 C 0.5910(19) 0.3412(14) 0.3988(14) 0.038(3) Uani 1 1 d . . . . .
H4 H 0.5795 0.2514 0.4559 0.045 Uiso 1 1 calc R . . . .
C5 C 0.7428(16) 0.5054(13) 0.2507(12) 0.028(3) Uani 1 1 d . . . . .
C6 C 0.9028(15) 0.5484(12) 0.1731(11) 0.025(2) Uani 1 1 d . . . . .
C7 C 1.0294(17) 0.4568(14) 0.1695(15) 0.035(3) Uani 1 1 d . . . . .
H7 H 1.0166 0.3644 0.2153 0.042 Uiso 1 1 calc R . . . .
C8 C 1.1757(17) 0.5037(14) 0.0970(14) 0.035(3) Uani 1 1 d . . . . .
H8 H 1.2621 0.4436 0.0930 0.042 Uiso 1 1 calc R . . . .
C9 C 1.1903(16) 0.6409(14) 0.0312(14) 0.033(3) Uani 1 1 d . . . . .
H9 H 1.2879 0.6755 -0.0168 0.040 Uiso 1 1 calc R . . . .
C10 C 1.0571(15) 0.7272(13) 0.0374(13) 0.030(3) Uani 1 1 d . . . . .
H10 H 1.0685 0.8199 -0.0083 0.036 Uiso 1 1 calc R . . . .
C11 C 0.5348(13) 0.8640(12) 0.8761(12) 0.022(2) Uani 1 1 d . . . . .
C12 C 0.5439(16) 0.9073(14) 0.7345(12) 0.032(3) Uani 1 1 d . . . . .
H12A H 0.5481 1.0052 0.6926 0.038 Uiso 1 1 calc R . . . .
H12B H 0.4440 0.8815 0.7113 0.038 Uiso 1 1 calc R . . . .
C13 C 0.6965(16) 0.8433(14) 0.6883(12) 0.030(3) Uani 1 1 d . . . . .
H13A H 0.7923 0.8497 0.7298 0.036 Uiso 1 1 calc R . . . .
H13B H 0.6787 0.7479 0.7142 0.036 Uiso 1 1 calc R . . . .
C14 C 0.7361(16) 0.9074(14) 0.5457(13) 0.032(3) Uani 1 1 d . . . . .
H14A H 0.7558 1.0026 0.5186 0.038 Uiso 1 1 calc R . . . .
H14B H 0.6418 0.9007 0.5030 0.038 Uiso 1 1 calc R . . . .
C15 C 0.8892(17) 0.8374(16) 0.5086(14) 0.036(3) Uani 1 1 d . . . . .
H15A H 0.9801 0.8381 0.5574 0.044 Uiso 1 1 calc R . . . .
H15B H 0.8656 0.7435 0.5319 0.044 Uiso 1 1 calc R . . . .
C16 C 0.9453(16) 0.9002(15) 0.3697(13) 0.033(3) Uani 1 1 d . . . . .
H16A H 0.9528 0.9967 0.3444 0.040 Uiso 1 1 calc R . . . .
H16B H 1.0568 0.8641 0.3599 0.040 Uiso 1 1 calc R . . . .
C17 C 0.8405(14) 0.8809(12) 0.2787(12) 0.024(2) Uani 1 1 d . . . . .

loop_
_atom_site_aniso_label
_atom_site_aniso_U_11
_atom_site_aniso_U_22
_atom_site_aniso_U_33
_atom_site_aniso_U_23
_atom_site_aniso_U_13
_atom_site_aniso_U_12
Dy1 0.0160(4) 0.0174(4) 0.0197(4) -0.0069(3) 0.0008(2) 0.0025(2)
O1 0.022(4) 0.030(5) 0.023(4) -0.009(4) 0.002(3) 0.001(3)
O2 0.017(4) 0.033(5) 0.019(4) -0.003(3) 0.005(3) 0.002(3)
O3 0.021(4) 0.024(4) 0.021(4) -0.013(3) -0.001(3) 0.004(3)
O4 0.024(4) 0.023(4) 0.030(4) -0.012(4) 0.000(3) 0.005(3)
O5 0.020(4) 0.032(5) 0.026(4) -0.012(4) 0.000(3) -0.005(3)
O6 0.034(5) 0.038(5) 0.023(4) -0.013(4) -0.001(4) -0.003(4)
O7 0.040(6) 0.044(7) 0.065(8) -0.008(6) 0.033(6) -0.005(5)
N1 0.025(5) 0.019(5) 0.023(5) -0.009(4) 0.003(4) 0.000(4)
N2 0.020(5) 0.026(5) 0.032(5) -0.014(4) 0.001(4) 0.006(4)
N3 0.044(6) 0.023(6) 0.032(6) -0.008(5) -0.004(5) -0.003(5)
C1 0.029(6) 0.024(6) 0.029(6) -0.008(5) 0.004(5) -0.001(5)
C2 0.030(6) 0.029(7) 0.032(7) -0.017(6) 0.001(5) -0.001(5)
C3 0.036(7) 0.023(6) 0.031(7) -0.006(5) 0.004(5) -0.007(5)
C4 0.049(8) 0.023(6) 0.037(7) -0.008(6) -0.005(6) 0.001(6)
C5 0.037(7) 0.022(6) 0.029(6) -0.016(5) -0.002(5) 0.011(5)
C6 0.032(6) 0.017(6) 0.026(6) -0.010(5) -0.005(5) 0.012(5)
C7 0.035(7) 0.025(7) 0.045(8) -0.018(6) -0.005(6) 0.011(5)
C8 0.030(6) 0.032(7) 0.041(7) -0.015(6) -0.004(5) 0.009(5)
C9 0.025(6) 0.036(7) 0.042(7) -0.020(6) -0.001(5) 0.006(5)
C10 0.027(6) 0.021(6) 0.040(7) -0.011(5) -0.004(5) 0.004(5)
C11 0.010(5) 0.031(6) 0.030(6) -0.017(5) 0.000(4) 0.000(4)
C12 0.032(6) 0.033(7) 0.029(6) -0.015(6) 0.001(5) 0.013(5)
C13 0.032(6) 0.032(7) 0.027(6) -0.014(5) -0.002(5) 0.006(5)
C14 0.033(7) 0.035(7) 0.029(6) -0.017(6) -0.001(5) 0.008(5)
C15 0.035(7) 0.043(8) 0.037(7) -0.023(6) -0.004(6) 0.004(6)
C16 0.028(6) 0.042(8) 0.035(7) -0.021(6) -0.001(5) -0.003(5)
C17 0.023(6) 0.020(6) 0.028(6) -0.008(5) 0.000(5) 0.002(4)

loop_
_atom_type_symbol
_atom_type_description
_atom_type_scat_dispersion_real
_atom_type_scat_dispersion_imag
_atom_type_scat_source
C C 0.0181 0.0091 'International Tables Vol C Tables 4.2.6.8 and 6.1.1.4'
H H 0.0000 0.0000 'International Tables Vol C Tables 4.2.6.8 and 6.1.1.4'
Dy Dy -9.8046 9.8477 'International Tables Vol C Tables 4.2.6.8 and 6.1.1.4'
N N 0.0311 0.0180 'International Tables Vol C Tables 4.2.6.8 and 6.1.1.4'
O O 0.0492 0.0322 'International Tables Vol C Tables 4.2.6.8 and 6.1.1.4'

loop_
_geom_angle_atom_site_label_1
_geom_angle_atom_site_label_2
_geom_angle_atom_site_label_3
_geom_angle
_geom_angle_site_symmetry_1
_geom_angle_site_symmetry_3
_geom_angle_publ_flag
O1 Dy1 O2 142.8(3) . . ?
O1 Dy1 O3 75.9(3) . 1_554 ?
O1 Dy1 O3 75.7(3) . 2_676 ?
O1 Dy1 O4 92.7(3) . 1_554 ?
O1 Dy1 O5 127.1(3) . . ?
O1 Dy1 O6 78.3(3) . . ?
O1 Dy1 N1 65.3(3) . . ?
O1 Dy1 N2 129.4(3) . . ?
O1 Dy1 C11 89.8(3) . 1_554 ?
O2 Dy1 O3 69.1(3) . 1_554 ?
O2 Dy1 O4 75.5(3) . 1_554 ?
O2 Dy1 O5 73.8(3) . . ?
O2 Dy1 O6 127.1(3) . . ?
O2 Dy1 N1 141.0(3) . . ?
O2 Dy1 N2 82.3(3) . . ?
O2 Dy1 C11 63.9(3) . 1_554 ?
O3 Dy1 O2 79.2(3) 2_676 . ?
O3 Dy1 O3 66.8(3) 2_676 1_554 ?
O3 Dy1 O4 118.2(3) 2_676 1_554 ?
O3 Dy1 O5 80.3(3) 2_676 . ?
O3 Dy1 O6 86.4(3) 2_676 . ?
O3 Dy1 N1 139.0(3) 2_676 . ?
O3 Dy1 N2 123.9(3) 1_554 . ?
O3 Dy1 N2 152.9(3) 2_676 . ?
O3 Dy1 C11 91.9(3) 2_676 1_554 ?
O3 Dy1 C11 26.5(3) 1_554 1_554 ?
O4 Dy1 O3 51.6(3) 1_554 1_554 ?
O4 Dy1 N1 77.2(3) 1_554 . ?
O4 Dy1 N2 75.4(3) 1_554 . ?
O4 Dy1 C11 26.6(3) 1_554 1_554 ?
O5 Dy1 O3 133.9(3) . 1_554 ?
O5 Dy1 O4 140.0(3) . 1_554 ?
O5 Dy1 O6 53.6(3) . . ?
O5 Dy1 N1 113.2(3) . . ?
O5 Dy1 N2 75.6(3) . . ?
O5 Dy1 C11 137.8(3) . 1_554 ?
O6 Dy1 O3 146.5(3) . 1_554 ?
O6 Dy1 O4 151.2(3) . 1_554 ?
O6 Dy1 N1 74.1(3) . . ?
O6 Dy1 N2 89.1(3) . . ?
O6 Dy1 C11 168.0(3) . 1_554 ?
N1 Dy1 O3 112.8(3) . 1_554 ?
N1 Dy1 N2 64.1(3) . . ?
N1 Dy1 C11 99.9(3) . 1_554 ?
N2 Dy1 C11 97.6(3) . 1_554 ?
C1 O1 Dy1 126.5(8) . . ?
Dy1 O2 H2A 110.9 . . ?
Dy1 O2 H2B 110.6 . . ?
H2A O2 H2B 103.3 . . ?
Dy1 O3 Dy1 113.2(3) 2_676 1_556 ?
C11 O3 Dy1 150.5(8) . 2_676 ?
C11 O3 Dy1 89.0(7) . 1_556 ?
C11 O4 Dy1 93.2(7) . 1_556 ?
C17 O5 Dy1 94.6(7) . . ?
C17 O6 Dy1 93.0(7) . . ?
C2 N1 Dy1 117.8(8) . . ?
C5 N1 Dy1 122.8(8) . . ?
C5 N1 C2 119.0(11) . . ?
C6 N2 Dy1 120.7(8) . . ?
C10 N2 Dy1 123.3(8) . . ?
C10 N2 C6 115.9(10) . . ?
C4 N3 C5 114.6(12) . . ?
O1 C1 C2 115.0(11) . . ?
O7 C1 O1 124.8(12) . . ?
O7 C1 C2 120.1(12) . . ?
N1 C2 C1 114.8(11) . . ?
N1 C2 C3 119.2(12) . . ?
C3 C2 C1 125.8(12) . . ?
C2 C3 H3 121.5 . . ?
C4 C3 C2 116.9(12) . . ?
C4 C3 H3 121.5 . . ?
N3 C4 C3 125.0(13) . . ?
N3 C4 H4 117.5 . . ?
C3 C4 H4 117.5 . . ?
N1 C5 N3 125.1(12) . . ?
N1 C5 C6 117.6(11) . . ?
N3 C5 C6 117.3(11) . . ?
N2 C6 C5 114.5(10) . . ?
N2 C6 C7 123.1(12) . . ?
C7 C6 C5 122.4(12) . . ?
C6 C7 H7 120.3 . . ?
C6 C7 C8 119.5(13) . . ?
C8 C7 H7 120.3 . . ?
C7 C8 H8 120.7 . . ?
C9 C8 C7 118.6(12) . . ?
C9 C8 H8 120.7 . . ?
C8 C9 H9 120.5 . . ?
C8 C9 C10 119.0(13) . . ?
C10 C9 H9 120.5 . . ?
N2 C10 C9 124.0(12) . . ?
N2 C10 H10 118.0 . . ?
C9 C10 H10 118.0 . . ?
O3 C11 Dy1 64.5(6) . 1_556 ?
O3 C11 O4 119.3(11) . . ?
O3 C11 C12 119.5(11) . . ?
O4 C11 Dy1 60.2(6) . 1_556 ?
O4 C11 C12 121.0(10) . . ?
C12 C11 Dy1 152.7(8) . 1_556 ?
C11 C12 H12A 109.2 . . ?
C11 C12 H12B 109.2 . . ?
C11 C12 C13 112.1(10) . . ?
H12A C12 H12B 107.9 . . ?
C13 C12 H12A 109.2 . . ?
C13 C12 H12B 109.2 . . ?
C12 C13 H13A 108.6 . . ?
C12 C13 H13B 108.6 . . ?
H13A C13 H13B 107.6 . . ?
C14 C13 C12 114.6(11) . . ?
C14 C13 H13A 108.6 . . ?
C14 C13 H13B 108.6 . . ?
C13 C14 H14A 109.5 . . ?
C13 C14 H14B 109.5 . . ?
C13 C14 C15 110.9(11) . . ?
H14A C14 H14B 108.0 . . ?
C15 C14 H14A 109.5 . . ?
C15 C14 H14B 109.5 . . ?
C14 C15 H15A 108.6 . . ?
C14 C15 H15B 108.6 . . ?
H15A C15 H15B 107.6 . . ?
C16 C15 C14 114.8(12) . . ?
C16 C15 H15A 108.6 . . ?
C16 C15 H15B 108.6 . . ?
C15 C16 H16A 107.9 . . ?
C15 C16 H16B 107.9 . . ?
H16A C16 H16B 107.2 . . ?
C17 C16 C15 117.6(11) . . ?
C17 C16 H16A 107.9 . . ?
C17 C16 H16B 107.9 . . ?
O5 C17 C16 118.9(11) . . ?
O6 C17 O5 118.8(11) . . ?
O6 C17 C16 122.2(11) . . ?

loop_
_geom_bond_atom_site_label_1
_geom_bond_atom_site_label_2
_geom_bond_distance
_geom_bond_site_symmetry_2
_geom_bond_publ_flag
Dy1 O1 2.320(8) . ?
Dy1 O2 2.368(8) . ?
Dy1 O3 2.367(8) 2_676 ?
Dy1 O3 2.547(8) 1_554 ?
Dy1 O4 2.452(9) 1_554 ?
Dy1 O5 2.388(8) . ?
Dy1 O6 2.423(9) . ?
Dy1 N1 2.490(10) . ?
Dy1 N2 2.561(10) . ?
Dy1 C11 2.821(12) 1_554 ?
O1 C1 1.290(16) . ?
O2 H2A 0.8749 . ?
O2 H2B 0.8749 . ?
O3 Dy1 2.367(8) 2_676 ?
O3 Dy1 2.547(8) 1_556 ?
O3 C11 1.257(14) . ?
O4 Dy1 2.452(9) 1_556 ?
O4 C11 1.264(15) . ?
O5 C17 1.261(16) . ?
O6 C17 1.258(16) . ?
O7 C1 1.229(17) . ?
N1 C2 1.349(16) . ?
N1 C5 1.334(16) . ?
N2 C6 1.365(16) . ?
N2 C10 1.347(17) . ?
N3 C4 1.31(2) . ?
N3 C5 1.357(18) . ?
C1 C2 1.484(18) . ?
C2 C3 1.387(19) . ?
C3 H3 0.9300 . ?
C3 C4 1.39(2) . ?
C4 H4 0.9300 . ?
C5 C6 1.494(19) . ?
C6 C7 1.380(17) . ?
C7 H7 0.9300 . ?
C7 C8 1.39(2) . ?
C8 H8 0.9300 . ?
C8 C9 1.37(2) . ?
C9 H9 0.9300 . ?
C9 C10 1.388(18) . ?
C10 H10 0.9300 . ?
C11 Dy1 2.821(12) 1_556 ?
C11 C12 1.507(17) . ?
C12 H12A 0.9700 . ?
C12 H12B 0.9700 . ?
C12 C13 1.532(16) . ?
C13 H13A 0.9700 . ?
C13 H13B 0.9700 . ?
C13 C14 1.518(18) . ?
C14 H14A 0.9700 . ?
C14 H14B 0.9700 . ?
C14 C15 1.523(18) . ?
C15 H15A 0.9700 . ?
C15 H15B 0.9700 . ?
C15 C16 1.51(2) . ?
C16 H16A 0.9700 . ?
C16 H16B 0.9700 . ?
C16 C17 1.500(18) . ?
